data_4342964
loop_
_publ_author_name
'Gogoi, Kuldeep'
'Deka, Hemanta'
'Kumar, Vikash'
'Mondal, Biplab'

_publ_section_title
;
 Oxo Transfer from Nitrogen Dioxide to Nitrito Group in a Copper(II)
 Complex.
;
_journal_issue 10
_journal_name_full 'Inorganic chemistry'
_journal_page_first 4799
_journal_page_last 4805
_journal_paper_doi 10.1021/acs.inorgchem.5b00242
_journal_volume 54
_journal_year 2015
_chemical_formula_sum 'C28 H42 Cu N2 O5'
_chemical_formula_weight 550.18
_chemical_name_systematic
; 
 ? 
;
_space_group_IT_number 14
_symmetry_cell_setting monoclinic
_symmetry_space_group_name_Hall '-P 2ybc'
_symmetry_space_group_name_H-M 'P 1 21/c 1'
_atom_sites_solution_hydrogens geom
_atom_sites_solution_primary direct
_atom_sites_solution_secondary difmap
_audit_creation_method SHELXL-97
_cell_angle_alpha 90.00
_cell_angle_beta 94.603(6)
_cell_angle_gamma 90.00
_cell_formula_units_Z 4
_cell_length_a 10.116(2)
_cell_length_b 15.428(3)
_cell_length_c 18.573(4)
_cell_measurement_temperature 296(2)
_cell_volume 2889.3(10)
_computing_structure_refinement 'SHELXL-97 (Sheldrick, 1997)'
_computing_structure_solution 'SHELXS-97 (Sheldrick, 1990)'
_diffrn_ambient_temperature 296(2)
_diffrn_measured_fraction_theta_full 0.982
_diffrn_measured_fraction_theta_max 0.982
_diffrn_radiation_monochromator graphite
_diffrn_radiation_source 'fine-focus sealed tube'
_diffrn_radiation_type MoK\a
_diffrn_radiation_wavelength 0.71073
_diffrn_reflns_av_R_equivalents 0.1447
_diffrn_reflns_av_sigmaI/netI 0.1309
_diffrn_reflns_limit_h_max 11
_diffrn_reflns_limit_h_min -11
_diffrn_reflns_limit_k_max 18
_diffrn_reflns_limit_k_min -18
_diffrn_reflns_limit_l_max 21
_diffrn_reflns_limit_l_min -19
_diffrn_reflns_number 20510
_diffrn_reflns_theta_full 25.00
_diffrn_reflns_theta_max 25.00
_diffrn_reflns_theta_min 1.72
_exptl_absorpt_coefficient_mu 0.793
_exptl_absorpt_correction_type none
_exptl_crystal_colour brown
_exptl_crystal_density_diffrn 1.265
_exptl_crystal_density_method 'not measured'
_exptl_crystal_description block
_exptl_crystal_F_000 1172
_exptl_crystal_size_max 0.4
_exptl_crystal_size_mid 0.3
_exptl_crystal_size_min 0.2
_refine_diff_density_max 0.376
_refine_diff_density_min -0.461
_refine_diff_density_rms 0.054
_refine_ls_extinction_method none
_refine_ls_goodness_of_fit_ref 0.885
_refine_ls_hydrogen_treatment mixed
_refine_ls_matrix_type full
_refine_ls_number_parameters 335
_refine_ls_number_reflns 4986
_refine_ls_number_restraints 0
_refine_ls_restrained_S_all 0.885
_refine_ls_R_factor_all 0.1097
_refine_ls_R_factor_gt 0.0502
_refine_ls_shift/su_max 0.001
_refine_ls_shift/su_mean 0.000
_refine_ls_structure_factor_coef Fsqd
_refine_ls_weighting_details 'calc w=1/[\s^2^(Fo^2^)+(0.0000P)^2^+0.0000P] where P=(Fo^2^+2Fc^2^)/3'
_refine_ls_weighting_scheme calc
_refine_ls_wR_factor_gt 0.0860
_refine_ls_wR_factor_ref 0.0963
_reflns_number_gt 2360
_reflns_number_total 4986
_reflns_threshold_expression >2sigma(I)
_cod_data_source_file ic5b00242_si_003.cif
_cod_data_source_block complex_1
_cod_depositor_comments 'Adding full bibliography for 4342963--4342965.cif.'
_cod_original_cell_volume 2889.4(10)
_cod_original_sg_symbol_H-M P2(1)/c
_cod_database_code 4342964

loop_
_symmetry_equiv_pos_as_xyz
'x, y, z'
'-x, y+1/2, -z+1/2'
'-x, -y, -z'
'x, -y-1/2, z-1/2'

loop_
_atom_site_label
_atom_site_type_symbol
_atom_site_fract_x
_atom_site_fract_y
_atom_site_fract_z
_atom_site_U_iso_or_equiv
_atom_site_adp_type
_atom_site_occupancy
_atom_site_symmetry_multiplicity
_atom_site_calc_flag
_atom_site_refinement_flags
C1 C 0.2701(4) 0.6760(3) 0.1496(3) 0.0743(13) Uani 1 1 d .
H1 H 0.2564 0.7257 0.1217 0.089 Uiso 1 1 calc R
C2 C 0.1625(4) 0.6251(3) 0.1628(3) 0.0835(15) Uani 1 1 d .
H2 H 0.0775 0.6409 0.1447 0.100 Uiso 1 1 calc R
C3 C 0.1825(5) 0.5514(3) 0.2027(3) 0.0835(15) Uani 1 1 d .
H3 H 0.1113 0.5158 0.2114 0.100 Uiso 1 1 calc R
C4 C 0.3081(5) 0.5302(3) 0.2298(2) 0.0729(13) Uani 1 1 d .
H4 H 0.3234 0.4802 0.2573 0.088 Uiso 1 1 calc R
C5 C 0.4126(4) 0.5846(3) 0.2157(2) 0.0591(11) Uani 1 1 d .
C6 C 0.5549(4) 0.5672(2) 0.2407(2) 0.0608(11) Uani 1 1 d .
H6A H 0.5600 0.5379 0.2871 0.073 Uiso 1 1 calc R
H6B H 0.5946 0.5300 0.2063 0.073 Uiso 1 1 calc R
C7 C 0.5922(4) 0.6970(2) 0.3156(2) 0.0640(11) Uani 1 1 d .
H7 H 0.4963 0.6893 0.3173 0.077 Uiso 1 1 calc R
C8 C 0.6541(4) 0.6592(3) 0.3854(3) 0.0951(15) Uani 1 1 d .
H8A H 0.6407 0.5977 0.3854 0.143 Uiso 1 1 calc R
H8B H 0.6136 0.6846 0.4254 0.143 Uiso 1 1 calc R
H8C H 0.7474 0.6715 0.3897 0.143 Uiso 1 1 calc R
C9 C 0.6143(4) 0.7940(2) 0.3126(2) 0.0757(12) Uani 1 1 d .
H9A H 0.7077 0.8059 0.3169 0.113 Uiso 1 1 calc R
H9B H 0.5734 0.8214 0.3516 0.113 Uiso 1 1 calc R
H9C H 0.5757 0.8161 0.2674 0.113 Uiso 1 1 calc R
C10 C 0.7742(3) 0.6315(2) 0.2475(2) 0.0594(11) Uani 1 1 d .
H10A H 0.8018 0.5982 0.2904 0.071 Uiso 1 1 calc R
H10B H 0.7887 0.5959 0.2058 0.071 Uiso 1 1 calc R
C11 C 0.8602(3) 0.7111(2) 0.2458(2) 0.0497(9) Uani 1 1 d .
C12 C 0.8408(3) 0.7660(2) 0.1859(2) 0.0498(10) Uani 1 1 d .
C13 C 0.9302(3) 0.8369(2) 0.1795(2) 0.0472(9) Uani 1 1 d .
C14 C 1.0267(3) 0.8485(2) 0.2360(2) 0.0534(10) Uani 1 1 d .
H14 H 1.0849 0.8947 0.2328 0.064 Uiso 1 1 calc R
C15 C 1.0430(3) 0.7965(2) 0.2970(2) 0.0513(10) Uani 1 1 d .
C16 C 0.9582(3) 0.7265(2) 0.2994(2) 0.0551(10) Uani 1 1 d .
H16 H 0.9680 0.6888 0.3386 0.066 Uiso 1 1 calc R
C17 C 1.1485(4) 0.8145(3) 0.3581(2) 0.0635(11) Uani 1 1 d .
C18 C 1.2243(5) 0.7324(3) 0.3812(3) 0.130(2) Uani 1 1 d .
H18A H 1.2580 0.7057 0.3397 0.194 Uiso 1 1 calc R
H18B H 1.1658 0.6928 0.4028 0.194 Uiso 1 1 calc R
H18C H 1.2968 0.7470 0.4156 0.194 Uiso 1 1 calc R
C19 C 1.2491(4) 0.8820(3) 0.3405(3) 0.1132(18) Uani 1 1 d .
H19A H 1.2921 0.8641 0.2988 0.170 Uiso 1 1 calc R
H19B H 1.3140 0.8884 0.3808 0.170 Uiso 1 1 calc R
H19C H 1.2052 0.9364 0.3309 0.170 Uiso 1 1 calc R
C20 C 1.0825(5) 0.8445(4) 0.4235(3) 0.134(2) Uani 1 1 d .
H20A H 1.1435 0.8391 0.4656 0.201 Uiso 1 1 calc R
H20B H 1.0057 0.8094 0.4293 0.201 Uiso 1 1 calc R
H20C H 1.0563 0.9040 0.4174 0.201 Uiso 1 1 calc R
C21 C 0.9265(4) 0.8929(2) 0.1117(2) 0.0549(10) Uani 1 1 d .
C22 C 0.9667(4) 0.8377(3) 0.0496(2) 0.0792(13) Uani 1 1 d .
H22A H 1.0557 0.8170 0.0602 0.119 Uiso 1 1 calc R
H22B H 0.9625 0.8718 0.0062 0.119 Uiso 1 1 calc R
H22C H 0.9075 0.7892 0.0429 0.119 Uiso 1 1 calc R
C23 C 0.7898(4) 0.9308(3) 0.0915(2) 0.0830(14) Uani 1 1 d .
H23A H 0.7906 0.9616 0.0467 0.124 Uiso 1 1 calc R
H23B H 0.7667 0.9699 0.1287 0.124 Uiso 1 1 calc R
H23C H 0.7258 0.8848 0.0864 0.124 Uiso 1 1 calc R
C24 C 1.0239(4) 0.9691(3) 0.1199(2) 0.0876(14) Uani 1 1 d .
H24A H 1.1122 0.9474 0.1305 0.131 Uiso 1 1 calc R
H24B H 1.0005 1.0059 0.1586 0.131 Uiso 1 1 calc R
H24C H 1.0198 1.0016 0.0757 0.131 Uiso 1 1 calc R
C25 C 0.4447(4) 0.8531(3) 0.0943(3) 0.0657(12) Uani 1 1 d .
C26 C 0.3843(4) 0.9105(2) 0.0349(2) 0.0811(14) Uani 1 1 d .
H26A H 0.2995 0.8878 0.0173 0.122 Uiso 1 1 calc R
H26B H 0.4417 0.9124 -0.0039 0.122 Uiso 1 1 calc R
H26C H 0.3733 0.9680 0.0533 0.122 Uiso 1 1 calc R
C27 C 0.6812(6) 0.5901(3) 0.0302(3) 0.0837(14) Uani 1 1 d .
C28 C 0.6841(5) 0.5277(3) -0.0305(3) 0.1112(17) Uani 1 1 d .
H28A H 0.6250 0.4804 -0.0230 0.167 Uiso 1 1 calc R
H28B H 0.7726 0.5060 -0.0326 0.167 Uiso 1 1 calc R
H28C H 0.6564 0.5564 -0.0750 0.167 Uiso 1 1 calc R
Cu1 Cu 0.56437(4) 0.71481(3) 0.15609(3) 0.05799(19) Uani 1 1 d .
N1 N 0.3929(3) 0.6561(2) 0.17545(19) 0.0600(9) Uani 1 1 d .
N2 N 0.6280(3) 0.65054(17) 0.24748(18) 0.0530(8) Uani 1 1 d .
O1 O 0.7423(2) 0.75153(14) 0.13422(14) 0.0573(7) Uani 1 1 d .
H1A H 0.7150 0.7018 0.1378 0.086 Uiso 1 1 calc R
O2 O 0.6040(3) 0.58651(18) 0.07542(19) 0.0887(10) Uani 1 1 d .
O3 O 0.7722(4) 0.6504(2) 0.0306(2) 0.1252(14) Uani 1 1 d .
O4 O 0.4859(2) 0.77987(17) 0.07543(14) 0.0644(7) Uani 1 1 d .
O5 O 0.4516(3) 0.8795(2) 0.1570(2) 0.0973(11) Uani 1 1 d .

loop_
_atom_site_aniso_label
_atom_site_aniso_U_11
_atom_site_aniso_U_22
_atom_site_aniso_U_33
_atom_site_aniso_U_23
_atom_site_aniso_U_13
_atom_site_aniso_U_12
C1 0.060(3) 0.069(3) 0.094(4) 0.002(3) 0.006(3) 0.004(3)
C2 0.049(3) 0.099(4) 0.104(5) 0.000(3) 0.014(3) -0.003(3)
C3 0.060(4) 0.100(4) 0.094(4) -0.010(3) 0.029(3) -0.024(3)
C4 0.068(3) 0.072(3) 0.082(4) -0.004(3) 0.025(3) -0.015(3)
C5 0.057(3) 0.057(3) 0.064(3) -0.002(2) 0.016(2) -0.003(2)
C6 0.065(3) 0.054(2) 0.064(3) 0.007(2) 0.011(2) 0.001(2)
C7 0.059(3) 0.070(3) 0.064(3) 0.004(2) 0.013(2) 0.002(2)
C8 0.114(4) 0.113(4) 0.060(4) 0.016(3) 0.015(3) -0.006(3)
C9 0.075(3) 0.075(3) 0.077(4) -0.015(3) 0.006(2) 0.006(2)
C10 0.048(3) 0.057(2) 0.074(3) 0.015(2) 0.009(2) 0.004(2)
C11 0.045(2) 0.047(2) 0.058(3) 0.018(2) 0.0062(19) 0.001(2)
C12 0.045(2) 0.051(2) 0.054(3) 0.000(2) 0.0047(19) 0.0051(19)
C13 0.048(2) 0.044(2) 0.049(3) 0.007(2) 0.0079(19) -0.0028(18)
C14 0.049(3) 0.057(2) 0.055(3) 0.004(2) 0.013(2) -0.0053(19)
C15 0.047(2) 0.058(2) 0.049(3) 0.005(2) 0.0044(18) -0.004(2)
C16 0.055(3) 0.061(3) 0.049(3) 0.015(2) 0.003(2) 0.004(2)
C17 0.057(3) 0.081(3) 0.052(3) 0.012(2) 0.005(2) -0.006(2)
C18 0.108(4) 0.115(4) 0.154(6) 0.031(4) -0.061(3) -0.001(3)
C19 0.095(4) 0.143(4) 0.096(5) 0.023(4) -0.023(3) -0.058(3)
C20 0.116(4) 0.217(6) 0.068(5) -0.021(4) 0.000(3) -0.030(4)
C21 0.065(3) 0.053(2) 0.047(3) 0.008(2) 0.006(2) -0.006(2)
C22 0.105(3) 0.082(3) 0.053(3) 0.003(3) 0.018(2) -0.007(2)
C23 0.097(4) 0.078(3) 0.072(4) 0.016(3) 0.003(3) 0.007(3)
C24 0.104(4) 0.086(3) 0.071(4) 0.028(3) -0.002(3) -0.033(3)
C25 0.060(3) 0.061(3) 0.074(4) 0.012(3) -0.005(2) -0.008(2)
C26 0.083(3) 0.069(3) 0.090(4) 0.013(3) 0.004(3) 0.012(2)
C27 0.109(5) 0.071(3) 0.071(4) 0.000(3) 0.009(3) -0.017(3)
C28 0.153(5) 0.106(4) 0.075(5) -0.019(4) 0.013(3) -0.009(3)
Cu1 0.0525(3) 0.0544(3) 0.0671(4) 0.0056(3) 0.0049(2) -0.0005(2)
N1 0.052(2) 0.063(2) 0.065(3) 0.0021(19) 0.0040(17) 0.0037(17)
N2 0.046(2) 0.0415(17) 0.072(3) 0.0035(17) 0.0134(16) -0.0055(15)
O1 0.0564(17) 0.0542(15) 0.061(2) 0.0084(13) 0.0007(13) -0.0086(12)
O2 0.090(2) 0.090(2) 0.089(3) -0.006(2) 0.0237(19) -0.0230(17)
O3 0.135(3) 0.129(3) 0.119(4) -0.036(3) 0.056(2) -0.051(3)
O4 0.0675(17) 0.0516(16) 0.073(2) 0.0009(15) -0.0008(13) 0.0044(14)
O5 0.125(3) 0.093(2) 0.072(3) -0.007(2) -0.001(2) 0.0153(18)

loop_
_atom_type_symbol
_atom_type_description
_atom_type_scat_dispersion_real
_atom_type_scat_dispersion_imag
_atom_type_scat_source
C C 0.0033 0.0016 'International Tables Vol C Tables 4.2.6.8 and 6.1.1.4'
H H 0.0000 0.0000 'International Tables Vol C Tables 4.2.6.8 and 6.1.1.4'
N N 0.0061 0.0033 'International Tables Vol C Tables 4.2.6.8 and 6.1.1.4'
O O 0.0106 0.0060 'International Tables Vol C Tables 4.2.6.8 and 6.1.1.4'
Cu Cu 0.3201 1.2651 'International Tables Vol C Tables 4.2.6.8 and 6.1.1.4'

loop_
_geom_angle_atom_site_label_1
_geom_angle_atom_site_label_2
_geom_angle_atom_site_label_3
_geom_angle
N1 C1 C2 122.1(4)
C3 C2 C1 119.1(4)
C2 C3 C4 119.5(4)
C3 C4 C5 118.9(4)
N1 C5 C4 121.4(4)
N1 C5 C6 114.6(3)
C4 C5 C6 123.9(4)
N2 C6 C5 109.3(3)
C8 C7 C9 111.2(4)
C8 C7 N2 114.9(3)
C9 C7 N2 112.8(3)
C11 C10 N2 114.2(3)
C16 C11 C12 121.3(3)
C16 C11 C10 120.8(3)
C12 C11 C10 117.8(3)
O1 C12 C11 121.0(3)
O1 C12 C13 120.3(3)
C11 C12 C13 118.7(3)
C14 C13 C12 116.5(4)
C14 C13 C21 121.4(3)
C12 C13 C21 121.9(3)
C13 C14 C15 125.0(3)
C16 C15 C14 116.4(3)
C16 C15 C17 121.3(4)
C14 C15 C17 122.3(3)
C11 C16 C15 121.8(4)
C20 C17 C19 108.3(4)
C20 C17 C15 109.2(3)
C19 C17 C15 114.2(4)
C20 C17 C18 105.8(4)
C19 C17 C18 107.5(4)
C15 C17 C18 111.4(4)
C22 C21 C23 108.9(4)
C22 C21 C13 108.6(3)
C23 C21 C13 112.5(3)
C22 C21 C24 107.3(3)
C23 C21 C24 107.1(3)
C13 C21 C24 112.3(3)
O5 C25 O4 124.4(4)
O5 C25 C26 119.1(4)
O4 C25 C26 116.5(5)
O2 C27 O3 121.9(5)
O2 C27 C28 124.0(5)
O3 C27 C28 114.1(5)
O4 Cu1 O1 90.94(10)
O4 Cu1 N1 93.80(12)
O1 Cu1 N1 170.03(11)
O4 Cu1 N2 173.10(11)
O1 Cu1 N2 94.57(11)
N1 Cu1 N2 81.41(13)
O4 Cu1 O2 91.27(11)
O1 Cu1 O2 84.93(10)
N1 Cu1 O2 86.20(11)
N2 Cu1 O2 93.35(11)
C1 N1 C5 119.0(3)
C1 N1 Cu1 128.6(3)
C5 N1 Cu1 112.2(3)
C6 N2 C10 108.3(3)
C6 N2 C7 109.1(3)
C10 N2 C7 113.0(3)
C6 N2 Cu1 103.4(2)
C10 N2 Cu1 109.9(2)
C7 N2 Cu1 112.7(2)
C12 O1 Cu1 122.6(2)
C27 O2 Cu1 121.6(3)
C25 O4 Cu1 112.0(3)

loop_
_geom_bond_atom_site_label_1
_geom_bond_atom_site_label_2
_geom_bond_distance
C1 N1 1.331(5)
C1 C2 1.380(5)
C2 C3 1.363(6)
C3 C4 1.369(5)
C4 C5 1.391(5)
C5 N1 1.339(5)
C5 C6 1.501(5)
C6 N2 1.484(4)
C7 C8 1.510(6)
C7 C9 1.514(5)
C7 N2 1.524(5)
C10 C11 1.506(4)
C10 N2 1.508(4)
C11 C16 1.369(5)
C11 C12 1.399(5)
C12 O1 1.346(4)
C12 C13 1.430(5)
C13 C14 1.386(5)
C13 C21 1.526(5)
C14 C15 1.387(5)
C15 C16 1.382(4)
C15 C17 1.519(5)
C17 C20 1.505(6)
C17 C19 1.509(5)
C17 C18 1.525(6)
C21 C22 1.516(5)
C21 C23 1.521(5)
C21 C24 1.532(5)
C25 O5 1.231(5)
C25 O4 1.263(5)
C25 C26 1.507(5)
C27 O2 1.193(5)
C27 O3 1.309(5)
C27 C28 1.484(6)
Cu1 O4 1.921(3)
Cu1 O1 1.961(2)
Cu1 N1 2.015(3)
Cu1 N2 2.026(3)
Cu1 O2 2.534(3)
